data_7119543
loop_
_publ_author_name
'Hill, Anthony F.'
'Kong, Richard Y.'

_publ_section_title
;
 An anionic nucleophilic d(4) carbyne complex.
;
_journal_issue 12
_journal_name_full 'Chemical communications (Cambridge, England)'
_journal_page_first 2032
_journal_page_last 2035
_journal_paper_doi 10.1039/c6cc09718a
_journal_volume 53
_journal_year 2017
_chemical_formula_moiety 'C36 H66 O2 P2 Sn1 W1'
_chemical_formula_sum 'C36 H66 O2 P2 Sn W'
_chemical_formula_weight 895.41
_chemical_properties_physical ', Air-sensitive,Moisture-sensitive,Heat-sensitive,Photo-sensitive'
_space_group_IT_number 2
_symmetry_cell_setting triclinic
_symmetry_space_group_name_Hall '-P 1'
_symmetry_space_group_name_H-M 'P -1'
_atom_sites_solution_hydrogens difmap
_atom_sites_solution_primary other
_audit_update_record
;
2016-11-08 deposited with the CCDC.
2016-12-15 downloaded from the CCDC.
;
_cell_angle_alpha 87.399(2)
_cell_angle_beta 77.495(2)
_cell_angle_gamma 75.600(3)
_cell_formula_units_Z 2
_cell_length_a 9.1646(3)
_cell_length_b 12.5454(5)
_cell_length_c 17.8461(3)
_cell_measurement_reflns_used 17223
_cell_measurement_temperature 150
_cell_measurement_theta_max 72
_cell_measurement_theta_min 4
_cell_volume 1940.14(11)
_computing_cell_refinement 'CrysAlisPro, (Agilent, 2011)'
_computing_data_collection 'SuperNova, (Oxford Diffraction, 2010)'
_computing_data_reduction 'CrysAlisPro, (Agilent, 2011)'
_computing_molecular_graphics 'CAMERON (Watkin et al., 1996)'
_computing_publication_material 'CRYSTALS (Betteridge et al., 2003)'
_computing_structure_refinement 'CRYSTALS (Betteridge et al., 2003)'
_computing_structure_solution 'Superflip (Palatinus & Chapuis, 2007)'
_diffrn_ambient_temperature 150
_diffrn_measured_fraction_theta_full 0.999
_diffrn_measured_fraction_theta_max 0.993
_diffrn_measurement_device Area
_diffrn_measurement_device_type 'Oxford Diffraction SuperNova'
_diffrn_measurement_method \w
_diffrn_radiation_monochromator graphite
_diffrn_radiation_type 'Cu K\a'
_diffrn_radiation_wavelength 1.54184
_diffrn_reflns_av_R_equivalents 0.043
_diffrn_reflns_limit_h_max 8
_diffrn_reflns_limit_h_min -11
_diffrn_reflns_limit_k_max 15
_diffrn_reflns_limit_k_min -15
_diffrn_reflns_limit_l_max 21
_diffrn_reflns_limit_l_min -22
_diffrn_reflns_number 36372
_diffrn_reflns_theta_full 69.642
_diffrn_reflns_theta_max 72.407
_diffrn_reflns_theta_min 4.455
_diffrn_standards_number 0
_exptl_absorpt_coefficient_mu 11.499
_exptl_absorpt_correction_T_max 0.69
_exptl_absorpt_correction_T_min 0.30
_exptl_absorpt_correction_type multi-scan
_exptl_absorpt_process_details 'CrysAlisPro, (Agilent, 2011)'
_exptl_crystal_colour yellow
_exptl_crystal_density_diffrn 1.533
_exptl_crystal_density_method 'not measured'
_exptl_crystal_description prism
_exptl_crystal_F_000 904
_exptl_crystal_size_max 0.172
_exptl_crystal_size_mid 0.054
_exptl_crystal_size_min 0.032
_refine_diff_density_max 2.12
_refine_diff_density_min -1.73
_refine_ls_extinction_method None
_refine_ls_goodness_of_fit_ref 1.0077
_refine_ls_hydrogen_treatment noref
_refine_ls_matrix_type full
_refine_ls_number_parameters 379
_refine_ls_number_reflns 7638
_refine_ls_number_restraints 0
_refine_ls_R_factor_all 0.0347
_refine_ls_R_factor_gt 0.0322
_refine_ls_shift/su_max 0.0009902
_refine_ls_shift/su_mean 0.0000256
_refine_ls_structure_factor_coef Fsqd
_refine_ls_weighting_details
;
 Method= Modified Sheldrick 
 w=1/[\s^2^(F^2^) + ( 0.06P)^2^ + 2.15P] 
 ,where P=(max(Fo^2^,0) + 2Fc^2^)/3 
;
_refine_ls_weighting_scheme calc
_refine_ls_wR_factor_all 0.0838
_refine_ls_wR_factor_gt 0.0808
_refine_ls_wR_factor_ref 0.0838
_reflns_limit_h_max 11
_reflns_limit_h_min -10
_reflns_limit_k_max 15
_reflns_limit_k_min -15
_reflns_limit_l_max 22
_reflns_limit_l_min 0
_reflns_number_gt 7119
_reflns_number_total 7638
_reflns_threshold_expression I>2.0\s(I)
_oxford_diffrn_Wilson_B_factor 1.98
_oxford_diffrn_Wilson_scale 0.16
_oxford_refine_ls_r_factor_ref 0.0347
_oxford_refine_ls_scale 3.89(4)
_oxford_reflns_number_all 7638
_oxford_reflns_threshold_expression_ref I>-10.0\s(I)
_cod_data_source_file c6cc09718a2.cif
_cod_data_source_block Compound_2
_cod_depositor_comments
;
The following automatic conversions were performed:

'_atom_sites_solution_primary' value 'Other' changed to 'other'
according to
/usr/data/users/saulius/crontab/automatic-downloads/rss-feeds/RSC/lib/dictionaries/cif_core.dic
dictionary named 'cif_core.dic' version 2.4.2 from 2011-04-26.

Automatic conversion script
Id: cif_fix_values 4268 2015-11-12 08:31:59Z antanas 

 Adding full bibliography for 7119543--7119548.cif.
;
_cod_original_cell_volume 1940.14(3)
_cod_original_sg_symbol_H-M 'P -1 '
_cod_original_formula_sum 'C36 H66 O2 P2 Sn1 W1'
_cod_database_code 7119543

loop_
_symmetry_equiv_pos_as_xyz
x,y,z
-x,-y,-z

loop_
_atom_site_label
_atom_site_type_symbol
_atom_site_fract_x
_atom_site_fract_y
_atom_site_fract_z
_atom_site_U_iso_or_equiv
_atom_site_occupancy
_atom_site_adp_type
W1 W 0.827047(16) 0.192198(12) 0.233290(8) 0.0231 1.0000 Uani
Sn1 Sn 0.71559(3) 0.013428(19) 0.319899(13) 0.0270 1.0000 Uani
P2 P 1.10721(10) 0.08180(7) 0.20830(5) 0.0241 1.0000 Uani
P3 P 0.90974(10) 0.23985(7) 0.35173(5) 0.0242 1.0000 Uani
O1 O 0.7543(4) 0.0880(3) 0.09220(19) 0.0492 1.0000 Uani
O2 O 0.4685(3) 0.2916(3) 0.2820(2) 0.0452 1.0000 Uani
C1 C 0.8318(4) 0.3136(3) 0.1724(2) 0.0301 1.0000 Uani
C2 C 0.7942(5) 0.4082(3) 0.1207(2) 0.0356 1.0000 Uani
C3 C 0.9015(8) 0.4851(5) 0.1183(4) 0.0627 1.0000 Uani
C4 C 0.8149(7) 0.3641(4) 0.0389(3) 0.0546 1.0000 Uani
C5 C 0.6250(7) 0.4711(5) 0.1475(4) 0.0660 1.0000 Uani
C6 C 0.7825(4) 0.1226(3) 0.1446(2) 0.0321 1.0000 Uani
C7 C 0.5990(5) 0.2563(3) 0.2675(2) 0.0336 1.0000 Uani
C11 C 0.6592(5) -0.1015(4) 0.2494(2) 0.0413 1.0000 Uani
C12 C 0.4929(4) 0.0645(3) 0.4003(2) 0.0338 1.0000 Uani
C13 C 0.8427(5) -0.1034(3) 0.3927(2) 0.0342 1.0000 Uani
C201 C 1.1944(4) 0.0999(3) 0.2904(2) 0.0299 1.0000 Uani
C211 C 1.2476(4) 0.1187(3) 0.1254(2) 0.0320 1.0000 Uani
C212 C 1.2570(6) 0.2390(4) 0.1318(3) 0.0429 1.0000 Uani
C213 C 1.3694(6) 0.2713(5) 0.0622(3) 0.0554 1.0000 Uani
C214 C 1.3272(6) 0.2506(4) -0.0128(3) 0.0492 1.0000 Uani
C215 C 1.3187(8) 0.1329(5) -0.0191(3) 0.0628 1.0000 Uani
C216 C 1.2062(7) 0.0996(4) 0.0496(2) 0.0487 1.0000 Uani
C221 C 1.1439(4) -0.0709(3) 0.2042(2) 0.0269 1.0000 Uani
C222 C 1.0592(5) -0.1157(3) 0.1525(2) 0.0332 1.0000 Uani
C223 C 1.0786(5) -0.2403(3) 0.1651(3) 0.0399 1.0000 Uani
C224 C 1.2471(6) -0.3029(3) 0.1508(3) 0.0422 1.0000 Uani
C225 C 1.3342(5) -0.2556(3) 0.1997(2) 0.0402 1.0000 Uani
C226 C 1.3151(4) -0.1323(3) 0.1866(2) 0.0343 1.0000 Uani
C301 C 1.0722(4) 0.1252(3) 0.36537(19) 0.0279 1.0000 Uani
C311 C 0.9949(4) 0.3618(3) 0.3368(2) 0.0293 1.0000 Uani
C312 C 0.8675(5) 0.4680(3) 0.3378(2) 0.0333 1.0000 Uani
C313 C 0.9356(6) 0.5680(4) 0.3190(3) 0.0428 1.0000 Uani
C314 C 1.0354(6) 0.5790(4) 0.3741(3) 0.0445 1.0000 Uani
C315 C 1.1632(6) 0.4739(4) 0.3741(3) 0.0464 1.0000 Uani
C316 C 1.0994(5) 0.3717(4) 0.3908(3) 0.0393 1.0000 Uani
C321 C 0.7828(5) 0.2676(3) 0.4489(2) 0.0341 1.0000 Uani
C322 C 0.6152(5) 0.3212(3) 0.4457(2) 0.0358 1.0000 Uani
C323 C 0.5168(6) 0.3558(4) 0.5253(3) 0.0476 1.0000 Uani
C324 C 0.5270(6) 0.2611(4) 0.5813(3) 0.0482 1.0000 Uani
C325 C 0.6945(6) 0.2041(4) 0.5833(2) 0.0410 1.0000 Uani
C326 C 0.7910(5) 0.1690(4) 0.5026(2) 0.0372 1.0000 Uani
H31 H 0.8775 0.5452 0.0847 0.0734 1.0000 Uiso
H32 H 0.8935 0.5134 0.1681 0.0734 1.0000 Uiso
H33 H 1.0076 0.4461 0.0995 0.0734 1.0000 Uiso
H41 H 0.7906 0.4253 0.0059 0.0667 1.0000 Uiso
H42 H 0.9177 0.3243 0.0211 0.0667 1.0000 Uiso
H43 H 0.7465 0.3184 0.0392 0.0667 1.0000 Uiso
H51 H 0.5988 0.5315 0.1153 0.0790 1.0000 Uiso
H52 H 0.6062 0.4971 0.1993 0.0790 1.0000 Uiso
H53 H 0.5580 0.4228 0.1467 0.0790 1.0000 Uiso
H111 H 0.6238 -0.1580 0.2803 0.0522 1.0000 Uiso
H112 H 0.7482 -0.1357 0.2115 0.0522 1.0000 Uiso
H113 H 0.5802 -0.0642 0.2234 0.0522 1.0000 Uiso
H121 H 0.4653 0.0024 0.4260 0.0414 1.0000 Uiso
H122 H 0.4997 0.1149 0.4373 0.0414 1.0000 Uiso
H123 H 0.4157 0.1004 0.3732 0.0414 1.0000 Uiso
H131 H 0.7832 -0.1541 0.4152 0.0409 1.0000 Uiso
H132 H 0.8621 -0.0650 0.4330 0.0409 1.0000 Uiso
H133 H 0.9381 -0.1436 0.3631 0.0409 1.0000 Uiso
H2011 H 1.2441 0.1591 0.2799 0.0357 1.0000 Uiso
H2012 H 1.2704 0.0340 0.2965 0.0357 1.0000 Uiso
H2111 H 1.3481 0.0720 0.1259 0.0389 1.0000 Uiso
H2121 H 1.2895 0.2482 0.1782 0.0535 1.0000 Uiso
H2122 H 1.1568 0.2863 0.1345 0.0535 1.0000 Uiso
H2131 H 1.4723 0.2263 0.0620 0.0661 1.0000 Uiso
H2132 H 1.3710 0.3459 0.0664 0.0661 1.0000 Uiso
H2141 H 1.3999 0.2683 -0.0553 0.0583 1.0000 Uiso
H2142 H 1.2274 0.2987 -0.0142 0.0583 1.0000 Uiso
H2151 H 1.4191 0.0859 -0.0213 0.0763 1.0000 Uiso
H2152 H 1.2873 0.1231 -0.0657 0.0763 1.0000 Uiso
H2161 H 1.2062 0.0240 0.0451 0.0606 1.0000 Uiso
H2162 H 1.1032 0.1431 0.0498 0.0606 1.0000 Uiso
H2211 H 1.1044 -0.0930 0.2549 0.0322 1.0000 Uiso
H2221 H 1.1014 -0.1026 0.0999 0.0404 1.0000 Uiso
H2222 H 0.9526 -0.0784 0.1639 0.0404 1.0000 Uiso
H2231 H 1.0302 -0.2520 0.2168 0.0480 1.0000 Uiso
H2232 H 1.0281 -0.2679 0.1314 0.0480 1.0000 Uiso
H2241 H 1.2556 -0.3788 0.1620 0.0509 1.0000 Uiso
H2242 H 1.2943 -0.2964 0.0978 0.0509 1.0000 Uiso
H2251 H 1.4405 -0.2935 0.1882 0.0474 1.0000 Uiso
H2252 H 1.2929 -0.2680 0.2529 0.0474 1.0000 Uiso
H2261 H 1.3688 -0.1037 0.2179 0.0407 1.0000 Uiso
H2262 H 1.3594 -0.1205 0.1337 0.0407 1.0000 Uiso
H3011 H 1.1171 0.1441 0.4048 0.0338 1.0000 Uiso
H3012 H 1.0350 0.0611 0.3808 0.0338 1.0000 Uiso
H3111 H 1.0582 0.3550 0.2862 0.0361 1.0000 Uiso
H3121 H 0.8010 0.4788 0.3877 0.0415 1.0000 Uiso
H3122 H 0.8070 0.4620 0.3014 0.0415 1.0000 Uiso
H3131 H 0.8553 0.6329 0.3201 0.0513 1.0000 Uiso
H3132 H 0.9986 0.5585 0.2677 0.0513 1.0000 Uiso
H3141 H 1.0781 0.6404 0.3614 0.0540 1.0000 Uiso
H3142 H 0.9717 0.5900 0.4253 0.0540 1.0000 Uiso
H3151 H 1.2220 0.4814 0.4106 0.0560 1.0000 Uiso
H3152 H 1.2304 0.4659 0.3239 0.0560 1.0000 Uiso
H3161 H 1.1837 0.3074 0.3861 0.0481 1.0000 Uiso
H3162 H 1.0422 0.3761 0.4429 0.0481 1.0000 Uiso
H3211 H 0.8172 0.3210 0.4725 0.0416 1.0000 Uiso
H3221 H 0.6105 0.3841 0.4136 0.0432 1.0000 Uiso
H3222 H 0.5736 0.2695 0.4242 0.0432 1.0000 Uiso
H3231 H 0.5501 0.4130 0.5448 0.0587 1.0000 Uiso
H3232 H 0.4109 0.3831 0.5221 0.0587 1.0000 Uiso
H3241 H 0.4740 0.2892 0.6315 0.0613 1.0000 Uiso
H3242 H 0.4786 0.2096 0.5666 0.0613 1.0000 Uiso
H3251 H 0.7384 0.2534 0.6054 0.0497 1.0000 Uiso
H3252 H 0.6956 0.1407 0.6151 0.0497 1.0000 Uiso
H3261 H 0.8969 0.1389 0.5060 0.0461 1.0000 Uiso
H3262 H 0.7548 0.1144 0.4828 0.0461 1.0000 Uiso

loop_
_atom_site_aniso_label
_atom_site_aniso_U_11
_atom_site_aniso_U_22
_atom_site_aniso_U_33
_atom_site_aniso_U_23
_atom_site_aniso_U_13
_atom_site_aniso_U_12
W1 0.02504(9) 0.02360(9) 0.01917(9) -0.00053(6) -0.00353(6) -0.00389(6)
Sn1 0.02812(12) 0.02862(12) 0.02470(12) 0.00090(9) -0.00474(9) -0.00836(9)
P2 0.0255(4) 0.0250(4) 0.0196(4) -0.0009(3) -0.0025(3) -0.0040(3)
P3 0.0273(4) 0.0246(4) 0.0187(4) -0.0023(3) -0.0019(3) -0.0045(3)
O1 0.069(2) 0.0475(18) 0.0373(16) -0.0080(13) -0.0250(15) -0.0130(16)
O2 0.0261(15) 0.0516(18) 0.0487(17) 0.0030(14) -0.0028(12) 0.0028(13)
C1 0.0295(17) 0.0353(19) 0.0230(16) -0.0048(14) -0.0050(13) -0.0032(14)
C2 0.042(2) 0.0325(19) 0.0317(19) 0.0005(15) -0.0063(16) -0.0093(16)
C3 0.094(4) 0.050(3) 0.062(3) 0.028(2) -0.040(3) -0.036(3)
C4 0.088(4) 0.042(2) 0.030(2) 0.0058(18) -0.015(2) -0.008(2)
C5 0.064(3) 0.056(3) 0.058(3) 0.023(3) -0.005(3) 0.012(3)
C6 0.0338(18) 0.0305(18) 0.0294(18) 0.0007(14) -0.0086(14) -0.0017(14)
C7 0.038(2) 0.0310(18) 0.0300(18) 0.0026(14) -0.0065(15) -0.0067(16)
C11 0.043(2) 0.055(3) 0.0320(19) -0.0077(18) -0.0054(16) -0.025(2)
C12 0.0314(18) 0.039(2) 0.0296(18) 0.0005(15) -0.0010(14) -0.0111(15)
C13 0.0354(19) 0.0332(18) 0.0324(18) 0.0069(15) -0.0065(15) -0.0074(15)
C201 0.0300(17) 0.0319(18) 0.0254(17) -0.0044(13) -0.0058(14) -0.0024(14)
C211 0.0300(18) 0.0314(18) 0.0291(18) 0.0031(14) 0.0012(14) -0.0046(14)
C212 0.056(3) 0.042(2) 0.037(2) 0.0037(17) -0.0063(19) -0.026(2)
C213 0.045(3) 0.056(3) 0.065(3) 0.020(2) -0.004(2) -0.024(2)
C214 0.052(3) 0.039(2) 0.043(2) 0.0126(18) 0.011(2) -0.0074(19)
C215 0.095(4) 0.047(3) 0.032(2) 0.0010(19) 0.019(3) -0.020(3)
C216 0.076(3) 0.047(2) 0.0233(19) -0.0020(17) 0.004(2) -0.028(2)
C221 0.0281(17) 0.0263(16) 0.0218(15) -0.0010(12) -0.0003(12) -0.0023(13)
C222 0.0352(19) 0.0286(18) 0.0345(19) -0.0017(14) -0.0056(15) -0.0066(15)
C223 0.043(2) 0.0287(19) 0.046(2) -0.0035(16) -0.0026(18) -0.0100(16)
C224 0.053(3) 0.0273(18) 0.041(2) -0.0063(16) -0.0029(19) -0.0037(17)
C225 0.046(2) 0.032(2) 0.034(2) -0.0028(15) -0.0071(17) 0.0053(17)
C226 0.0302(18) 0.0330(19) 0.0350(19) -0.0068(15) -0.0045(15) 0.0003(15)
C301 0.0327(17) 0.0290(17) 0.0203(15) -0.0008(12) -0.0053(13) -0.0046(14)
C311 0.0301(17) 0.0304(17) 0.0256(16) -0.0049(13) -0.0008(13) -0.0077(14)
C312 0.0358(19) 0.0282(18) 0.0346(19) -0.0019(14) -0.0042(15) -0.0080(15)
C313 0.051(2) 0.0302(19) 0.050(2) 0.0008(17) -0.013(2) -0.0134(18)
C314 0.051(2) 0.033(2) 0.053(3) -0.0092(18) -0.012(2) -0.0137(18)
C315 0.047(2) 0.042(2) 0.058(3) -0.005(2) -0.016(2) -0.019(2)
C316 0.042(2) 0.041(2) 0.040(2) -0.0007(17) -0.0160(17) -0.0114(17)
C321 0.038(2) 0.040(2) 0.0208(16) -0.0034(14) -0.0020(14) -0.0061(16)
C322 0.036(2) 0.0338(19) 0.0283(18) -0.0011(14) 0.0066(15) -0.0024(15)
C323 0.048(2) 0.048(2) 0.035(2) -0.0082(18) 0.0106(18) -0.005(2)
C324 0.052(3) 0.051(3) 0.033(2) -0.0025(18) 0.0105(18) -0.013(2)
C325 0.052(2) 0.049(2) 0.0247(18) -0.0001(16) -0.0040(16) -0.022(2)
C326 0.040(2) 0.044(2) 0.0260(18) 0.0027(16) -0.0058(15) -0.0082(17)

loop_
_atom_type_symbol
_atom_type_scat_dispersion_real
_atom_type_scat_dispersion_imag
_atom_type_scat_Cromer_Mann_a1
_atom_type_scat_Cromer_Mann_b1
_atom_type_scat_Cromer_Mann_a2
_atom_type_scat_Cromer_Mann_b2
_atom_type_scat_Cromer_Mann_a3
_atom_type_scat_Cromer_Mann_b3
_atom_type_scat_Cromer_Mann_a4
_atom_type_scat_Cromer_Mann_b4
_atom_type_scat_Cromer_Mann_c
_atom_type_scat_source
C 0.0181 0.0091 2.3100 20.8439 1.0200 10.2075 1.5886 0.5687 0.8650 51.6512 0.2156 'International Tables Vol C 4.2.6.8 and 6.1.1.4'
H 0.0000 0.0000 0.4930 10.5109 0.3229 26.1257 0.1402 3.1424 0.0408 57.7998 0.0030 'International Tables Vol C 4.2.6.8 and 6.1.1.4'
Br -0.6763 1.2805 17.1789 2.1723 5.2358 16.5796 5.6377 0.2609 3.9851 41.4328 2.9557 'International Tables Vol C 4.2.6.8 and 6.1.1.4'
P 0.2955 0.4335 6.4345 1.9067 4.1791 27.1570 1.7800 0.5260 1.4908 68.1645 1.1149 'International Tables Vol C 4.2.6.8 and 6.1.1.4'
O 0.0492 0.0322 3.0485 13.2771 2.2868 5.7011 1.5463 0.3239 0.8670 32.9089 0.2508 'International Tables Vol C 4.2.6.8 and 6.1.1.4'
Sn 0.0259 5.4591 19.1889 5.8303 19.1005 0.5031 4.4585 26.8909 2.4663 83.9572 4.7821 'International Tables Vol C 4.2.6.8 and 6.1.1.4'
W -5.4734 5.5774 29.0818 1.7203 15.4300 9.2259 14.4327 0.3217 5.1198 57.0560 9.8875 'International Tables Vol C 4.2.6.8 and 6.1.1.4'

loop_
_geom_angle_atom_site_label_1
_geom_angle_atom_site_label_2
_geom_angle_atom_site_label_3
_geom_angle
_geom_angle_publ_flag
Sn1 W1 P2 92.91(2) yes
Sn1 W1 P3 88.53(2) yes
P2 W1 P3 78.83(3) yes
Sn1 W1 C1 160.73(12) yes
P2 W1 C1 103.94(11) yes
P3 W1 C1 103.68(11) yes
Sn1 W1 C6 83.23(11) yes
P2 W1 C6 93.06(11) yes
P3 W1 C6 168.16(11) yes
C1 W1 C6 86.56(16) yes
Sn1 W1 C7 76.29(11) yes
P2 W1 C7 168.95(11) yes
P3 W1 C7 98.28(11) yes
C1 W1 C7 87.10(16) yes
C6 W1 C7 88.05(16) yes
W1 Sn1 C11 114.04(12) yes
W1 Sn1 C12 115.24(11) yes
C11 Sn1 C12 99.15(16) yes
W1 Sn1 C13 125.00(10) yes
C11 Sn1 C13 99.82(17) yes
C12 Sn1 C13 99.49(15) yes
W1 P2 C201 109.63(12) yes
W1 P2 C211 119.11(13) yes
C201 P2 C211 101.70(18) yes
W1 P2 C221 117.31(12) yes
C201 P2 C221 101.14(17) yes
C211 P2 C221 105.42(17) yes
W1 P3 C301 106.44(11) yes
W1 P3 C311 112.36(12) yes
C301 P3 C311 103.84(17) yes
W1 P3 C321 125.16(13) yes
C301 P3 C321 104.82(17) yes
C311 P3 C321 102.21(17) yes
W1 C1 C2 164.3(3) yes
C1 C2 C3 111.0(4) yes
C1 C2 C4 109.0(3) yes
C3 C2 C4 108.5(4) yes
C1 C2 C5 109.7(4) yes
C3 C2 C5 110.6(5) yes
C4 C2 C5 108.1(4) yes
C2 C3 H31 110.7 no
C2 C3 H32 111.3 no
H31 C3 H32 108.8 no
C2 C3 H33 110.4 no
H31 C3 H33 107.7 no
H32 C3 H33 107.8 no
C2 C4 H41 108.6 no
C2 C4 H42 110.0 no
H41 C4 H42 109.5 no
C2 C4 H43 109.5 no
H41 C4 H43 109.0 no
H42 C4 H43 110.3 no
C2 C5 H51 111.0 no
C2 C5 H52 110.6 no
H51 C5 H52 109.2 no
C2 C5 H53 110.0 no
H51 C5 H53 108.5 no
H52 C5 H53 107.3 no
W1 C6 O1 176.4(3) yes
W1 C7 O2 175.3(4) yes
Sn1 C11 H111 110.7 no
Sn1 C11 H112 110.5 no
H111 C11 H112 108.2 no
Sn1 C11 H113 110.7 no
H111 C11 H113 108.5 no
H112 C11 H113 108.2 no
Sn1 C12 H121 110.1 no
Sn1 C12 H122 109.6 no
H121 C12 H122 109.1 no
Sn1 C12 H123 109.8 no
H121 C12 H123 109.6 no
H122 C12 H123 108.7 no
Sn1 C13 H131 109.9 no
Sn1 C13 H132 110.1 no
H131 C13 H132 108.5 no
Sn1 C13 H133 110.3 no
H131 C13 H133 108.8 no
H132 C13 H133 109.1 no
P2 C201 C301 111.5(3) yes
P2 C201 H2011 109.4 no
C301 C201 H2011 109.0 no
P2 C201 H2012 109.2 no
C301 C201 H2012 109.3 no
H2011 C201 H2012 108.4 no
P2 C211 C212 111.1(3) yes
P2 C211 C216 110.9(3) yes
C212 C211 C216 110.6(3) yes
P2 C211 H2111 108.4 no
C212 C211 H2111 107.6 no
C216 C211 H2111 108.1 no
C211 C212 C213 111.5(4) yes
C211 C212 H2121 109.3 no
C213 C212 H2121 109.9 no
C211 C212 H2122 108.7 no
C213 C212 H2122 109.0 no
H2121 C212 H2122 108.3 no
C212 C213 C214 111.3(4) yes
C212 C213 H2131 108.5 no
C214 C213 H2131 108.1 no
C212 C213 H2132 110.2 no
C214 C213 H2132 110.6 no
H2131 C213 H2132 108.0 no
C213 C214 C215 111.3(4) yes
C213 C214 H2141 110.3 no
C215 C214 H2141 110.2 no
C213 C214 H2142 108.3 no
C215 C214 H2142 108.9 no
H2141 C214 H2142 107.8 no
C214 C215 C216 112.0(4) yes
C214 C215 H2151 108.6 no
C216 C215 H2151 108.8 no
C214 C215 H2152 109.5 no
C216 C215 H2152 109.5 no
H2151 C215 H2152 108.2 no
C215 C216 C211 111.3(4) yes
C215 C216 H2161 110.2 no
C211 C216 H2161 109.7 no
C215 C216 H2162 109.1 no
C211 C216 H2162 108.6 no
H2161 C216 H2162 107.8 no
P2 C221 C222 115.6(3) yes
P2 C221 C226 114.7(3) yes
C222 C221 C226 109.5(3) yes
P2 C221 H2211 105.9 no
C222 C221 H2211 105.3 no
C226 C221 H2211 104.8 no
C221 C222 C223 109.8(3) yes
C221 C222 H2221 109.3 no
C223 C222 H2221 109.5 no
C221 C222 H2222 109.5 no
C223 C222 H2222 110.3 no
H2221 C222 H2222 108.5 no
C222 C223 C224 112.2(3) yes
C222 C223 H2231 108.7 no
C224 C223 H2231 108.9 no
C222 C223 H2232 109.2 no
C224 C223 H2232 109.3 no
H2231 C223 H2232 108.4 no
C223 C224 C225 110.8(3) yes
C223 C224 H2241 110.3 no
C225 C224 H2241 109.7 no
C223 C224 H2242 109.4 no
C225 C224 H2242 108.1 no
H2241 C224 H2242 108.5 no
C224 C225 C226 111.0(3) yes
C224 C225 H2251 109.6 no
C226 C225 H2251 110.6 no
C224 C225 H2252 108.2 no
C226 C225 H2252 109.2 no
H2251 C225 H2252 108.1 no
C221 C226 C225 110.9(3) yes
C221 C226 H2261 109.8 no
C225 C226 H2261 110.1 no
C221 C226 H2262 109.0 no
C225 C226 H2262 108.9 no
H2261 C226 H2262 108.0 no
C201 C301 P3 110.5(2) yes
C201 C301 H3011 109.7 no
P3 C301 H3011 109.6 no
C201 C301 H3012 109.1 no
P3 C301 H3012 109.3 no
H3011 C301 H3012 108.5 no
P3 C311 C312 110.2(3) yes
P3 C311 C316 115.9(3) yes
C312 C311 C316 110.9(3) yes
P3 C311 H3111 106.9 no
C312 C311 H3111 106.4 no
C316 C311 H3111 106.0 no
C311 C312 C313 111.2(3) yes
C311 C312 H3121 109.6 no
C313 C312 H3121 108.5 no
C311 C312 H3122 109.8 no
C313 C312 H3122 109.5 no
H3121 C312 H3122 108.2 no
C312 C313 C314 111.3(4) yes
C312 C313 H3131 110.0 no
C314 C313 H3131 110.3 no
C312 C313 H3132 108.3 no
C314 C313 H3132 108.6 no
H3131 C313 H3132 108.3 no
C313 C314 C315 110.8(4) yes
C313 C314 H3141 110.6 no
C315 C314 H3141 110.4 no
C313 C314 H3142 108.5 no
C315 C314 H3142 108.0 no
H3141 C314 H3142 108.5 no
C314 C315 C316 112.2(4) yes
C314 C315 H3151 109.4 no
C316 C315 H3151 110.5 no
C314 C315 H3152 107.7 no
C316 C315 H3152 108.9 no
H3151 C315 H3152 108.1 no
C315 C316 C311 111.9(4) yes
C315 C316 H3161 109.3 no
C311 C316 H3161 109.8 no
C315 C316 H3162 108.6 no
C311 C316 H3162 109.5 no
H3161 C316 H3162 107.7 no
P3 C321 C322 112.4(3) yes
P3 C321 C326 115.3(3) yes
C322 C321 C326 110.1(3) yes
P3 C321 H3211 106.4 no
C322 C321 H3211 105.7 no
C326 C321 H3211 106.2 no
C321 C322 C323 111.7(4) yes
C321 C322 H3221 109.7 no
C323 C322 H3221 109.2 no
C321 C322 H3222 109.0 no
C323 C322 H3222 108.7 no
H3221 C322 H3222 108.4 no
C322 C323 C324 112.1(4) yes
C322 C323 H3231 109.3 no
C324 C323 H3231 108.7 no
C322 C323 H3232 109.7 no
C324 C323 H3232 108.2 no
H3231 C323 H3232 108.6 no
C323 C324 C325 111.7(4) yes
C323 C324 H3241 108.6 no
C325 C324 H3241 109.1 no
C323 C324 H3242 108.9 no
C325 C324 H3242 109.3 no
H3241 C324 H3242 109.2 no
C324 C325 C326 111.8(4) yes
C324 C325 H3251 109.0 no
C326 C325 H3251 109.5 no
C324 C325 H3252 108.7 no
C326 C325 H3252 109.4 no
H3251 C325 H3252 108.4 no
C325 C326 C321 110.6(4) yes
C325 C326 H3261 109.0 no
C321 C326 H3261 108.8 no
C325 C326 H3262 109.8 no
C321 C326 H3262 109.8 no
H3261 C326 H3262 108.8 no

loop_
_geom_bond_atom_site_label_1
_geom_bond_atom_site_label_2
_geom_bond_distance
_geom_bond_publ_flag
W1 Sn1 2.9332(3) yes
W1 P2 2.5497(9) yes
W1 P3 2.5363(8) yes
W1 C1 1.834(4) yes
W1 C6 2.003(4) yes
W1 C7 2.011(4) yes
Sn1 C11 2.178(4) yes
Sn1 C12 2.191(4) yes
Sn1 C13 2.197(4) yes
P2 C201 1.862(4) yes
P2 C211 1.863(4) yes
P2 C221 1.863(4) yes
P3 C301 1.845(4) yes
P3 C311 1.868(4) yes
P3 C321 1.861(4) yes
O1 C6 1.153(5) yes
O2 C7 1.143(5) yes
C1 C2 1.488(5) yes
C2 C3 1.532(7) yes
C2 C4 1.540(6) yes
C2 C5 1.536(7) yes
C3 H31 0.954 no
C3 H32 0.954 no
C3 H33 0.967 no
C4 H41 0.957 no
C4 H42 0.942 no
C4 H43 0.948 no
C5 H51 0.944 no
C5 H52 0.959 no
C5 H53 0.967 no
C11 H111 0.956 no
C11 H112 0.959 no
C11 H113 0.956 no
C12 H121 0.947 no
C12 H122 0.957 no
C12 H123 0.952 no
C13 H131 0.958 no
C13 H132 0.954 no
C13 H133 0.950 no
C201 C301 1.535(5) yes
C201 H2011 0.955 no
C201 H2012 0.958 no
C211 C212 1.544(6) yes
C211 C216 1.525(6) yes
C211 H2111 0.963 no
C212 C213 1.542(6) yes
C212 H2121 0.959 no
C212 H2122 0.954 no
C213 C214 1.521(8) yes
C213 H2131 0.970 no
C213 H2132 0.947 no
C214 C215 1.509(7) yes
C214 H2141 0.953 no
C214 H2142 0.967 no
C215 C216 1.537(6) yes
C215 H2151 0.956 no
C215 H2152 0.959 no
C216 H2161 0.955 no
C216 H2162 0.965 no
C221 C222 1.531(5) yes
C221 C226 1.537(5) yes
C221 H2211 0.954 no
C222 C223 1.540(5) yes
C222 H2221 0.958 no
C222 H2222 0.954 no
C223 C224 1.521(6) yes
C223 H2231 0.956 no
C223 H2232 0.956 no
C224 C225 1.528(7) yes
C224 H2241 0.951 no
C224 H2242 0.960 no
C225 C226 1.526(6) yes
C225 H2251 0.954 no
C225 H2252 0.963 no
C226 H2261 0.954 no
C226 H2262 0.964 no
C301 H3011 0.954 no
C301 H3012 0.957 no
C311 C312 1.535(5) yes
C311 C316 1.526(5) yes
C311 H3111 0.957 no
C312 C313 1.529(6) yes
C312 H3121 0.958 no
C312 H3122 0.958 no
C313 C314 1.512(7) yes
C313 H3131 0.950 no
C313 H3132 0.965 no
C314 C315 1.530(7) yes
C314 H3141 0.944 no
C314 H3142 0.967 no
C315 C316 1.528(6) yes
C315 H3151 0.953 no
C315 H3152 0.964 no
C316 H3161 0.961 no
C316 H3162 0.960 no
C321 C322 1.528(6) yes
C321 C326 1.527(6) yes
C321 H3211 0.956 no
C322 C323 1.526(5) yes
C322 H3221 0.952 no
C322 H3222 0.960 no
C323 C324 1.515(7) yes
C323 H3231 0.951 no
C323 H3232 0.958 no
C324 C325 1.531(7) yes
C324 H3241 0.958 no
C324 H3242 0.945 no
C325 C326 1.536(5) yes
C325 H3251 0.957 no
C325 H3252 0.956 no
C326 H3261 0.964 no
C326 H3262 0.944 no
